data_2012708
loop_
_publ_author_name
'Wu, Chuan-De'
'Lu, Can-Zhong'
'Zhuang, Hong-Hui'
'Huang, Jin-Shun'

_publ_section_title
;
 Polymeric aqua(nitrilotriacetato)erbium(III)
;
_journal_issue 5
_journal_name_full 'Acta Crystallographica Section C'
_journal_page_first m283
_journal_page_last m285
_journal_paper_doi 10.1107/S010827010200464X
_journal_volume 58
_journal_year 2002
_chemical_formula_iupac '[Er (C6 H6 N O6) (H2 O)]'
_chemical_formula_moiety 'C6 H8 Er N O7'
_chemical_formula_sum 'C6 H8 Er N O7'
_chemical_formula_weight 373.39
_chemical_name_systematic
;
Polymeric aqua(nitrilotriacetato)erbium(III)
;
_space_group_IT_number 14
_symmetry_cell_setting monoclinic
_symmetry_space_group_name_Hall '-P 2yn'
_symmetry_space_group_name_H-M 'P 1 21/n 1'
_atom_sites_solution_hydrogens geom
_atom_sites_solution_primary direct
_atom_sites_solution_secondary difmap
_audit_creation_method SHELXL97
_cell_angle_alpha 90
_cell_angle_beta 93.444(4)
_cell_angle_gamma 90
_cell_formula_units_Z 4
_cell_length_a 6.7262(6)
_cell_length_b 6.5427(4)
_cell_length_c 19.800(2)
_cell_measurement_reflns_used 920
_cell_measurement_temperature 293(2)
_cell_measurement_theta_max 25.06
_cell_measurement_theta_min 2.06
_cell_volume 869.78(13)
_computing_cell_refinement 'SMART and SAINT (Siemens, 1994)'
_computing_data_collection 'SMART (Siemens, 1996)'
_computing_data_reduction 'SMART and SAINT'
_computing_molecular_graphics 'SHELXTL (Siemens, 1994)'
_computing_publication_material SHELXL97
_computing_structure_refinement 'SHELXL97 (Sheldrick, 1997)'
_computing_structure_solution 'SHELXS97 (Sheldrick, 1997)'
_diffrn_ambient_temperature 293(2)
_diffrn_measured_fraction_theta_full 0.986
_diffrn_measured_fraction_theta_max 0.986
_diffrn_measurement_device_type 'Bruker SMART CCD area-detector'
_diffrn_measurement_method '\f and \w scans'
_diffrn_radiation_monochromator graphite
_diffrn_radiation_source 'fine-focus sealed tube'
_diffrn_radiation_type MoK\a
_diffrn_radiation_wavelength 0.71073
_diffrn_reflns_av_R_equivalents 0.033
_diffrn_reflns_av_sigmaI/netI 0.035
_diffrn_reflns_limit_h_max 7
_diffrn_reflns_limit_h_min -5
_diffrn_reflns_limit_k_max 5
_diffrn_reflns_limit_k_min -7
_diffrn_reflns_limit_l_max 23
_diffrn_reflns_limit_l_min -23
_diffrn_reflns_number 2640
_diffrn_reflns_theta_full 25.06
_diffrn_reflns_theta_max 25.06
_diffrn_reflns_theta_min 2.06
_diffrn_standards_decay_% 0
_diffrn_standards_interval_count none
_diffrn_standards_interval_time none
_diffrn_standards_number 0
_exptl_absorpt_coefficient_mu 9.668
_exptl_absorpt_correction_T_max 0.560
_exptl_absorpt_correction_T_min 0.328
_exptl_absorpt_correction_type empirical
_exptl_absorpt_process_details '(SADABS; Sheldrick, 1996)'
_exptl_crystal_colour red
_exptl_crystal_density_diffrn 2.852
_exptl_crystal_density_meas ?
_exptl_crystal_density_method 'not measured'
_exptl_crystal_description prism
_exptl_crystal_F_000 700
_exptl_crystal_size_max 0.16
_exptl_crystal_size_mid 0.08
_exptl_crystal_size_min 0.06
_refine_diff_density_max 0.83
_refine_diff_density_min -1.04
_refine_ls_extinction_coef 0.0110(5)
_refine_ls_extinction_expression Fc^*^=kFc[1+0.001xFc^2^\l^3^/sin(2\q)]^-1/4^
_refine_ls_extinction_method 'SHELXL97 (Sheldrick, 1997)'
_refine_ls_goodness_of_fit_ref 1.088
_refine_ls_hydrogen_treatment constr
_refine_ls_matrix_type full
_refine_ls_number_parameters 137
_refine_ls_number_reflns 1520
_refine_ls_number_restraints 0
_refine_ls_restrained_S_all 1.088
_refine_ls_R_factor_all 0.038
_refine_ls_R_factor_gt 0.032
_refine_ls_shift/su_max <0.001
_refine_ls_shift/su_mean 0.000
_refine_ls_structure_factor_coef Fsqd
_refine_ls_weighting_details 'calc w = 1/[\s^2^(Fo^2^)+(0.0119P)^2^+12.9152P] where P=(Fo^2^+2Fc^2^)/3'
_refine_ls_weighting_scheme calc
_refine_ls_wR_factor_gt 0.067
_refine_ls_wR_factor_ref 0.072
_reflns_number_gt 1340
_reflns_number_total 1520
_reflns_threshold_expression I>2\s(I)
_cod_data_source_file ln1137.cif
_cod_data_source_block I
_cod_depositor_comments
;
The following automatic conversions were performed:
'_symmetry_cell_setting' value 'Monoclinic' changed to 'monoclinic'
according to '/home/saulius/struct/CIF-dictionaries/cif_core.dic'
dictionary named 'cif_core.dic' version 2.4.1 from 2010-06-29.

Automatic conversion script
Id: cif_fix_enum 1527 2010-12-29 10:47:43Z saulius 

The following automatic conversions were performed:

'_symmetry_cell_setting' value 'Monoclinic' changed to 'monoclinic'
according to /home/saulius/struct/CIF-dictionaries/cif_core.dic
dictionary named 'cif_core.dic' version 2.4.1 from 2010-06-29.

Automatic conversion script
Id: cif_fix_values 1715 2011-07-08 13:25:40Z adriana 

The following automatic conversions were performed:

'_exptl_crystal_density_meas' value 'not measured' was changed to '?'
- the value is perceived as not measured.

Automatic conversion script
Id: cif_fix_values 3008 2015-01-20 13:52:24Z robertas 
;
_cod_original_cell_volume 869.80(10)
_cod_original_sg_symbol_H-M 'P 21/n'
_cod_database_code 2012708
_cod_database_fobs_code 2012708

loop_
_symmetry_equiv_pos_as_xyz
'x, y, z'
'-x+1/2, y+1/2, -z+1/2'
'-x, -y, -z'
'x-1/2, -y-1/2, z-1/2'

loop_
_atom_site_label
_atom_site_fract_x
_atom_site_fract_y
_atom_site_fract_z
_atom_site_U_iso_or_equiv
_atom_site_adp_type
_atom_site_calc_flag
_atom_site_refinement_flags
_atom_site_occupancy
_atom_site_disorder_assembly
_atom_site_disorder_group
_atom_site_type_symbol
Er 0.23184(5) 0.23483(5) 0.104751(17) 0.01708(19) Uani d . 1 . . Er
O1 0.5554(9) 0.1790(10) 0.0721(3) 0.0291(14) Uani d . 1 . . O
O2 0.8855(8) 0.1769(9) 0.0918(3) 0.0271(13) Uani d . 1 . . O
O3 0.1142(9) 0.4405(10) 0.1927(3) 0.0276(14) Uani d . 1 . . O
O4 0.1656(9) 0.5791(9) 0.2944(3) 0.0273(14) Uani d . 1 . . O
O5 0.2049(10) 0.8897(9) 0.0817(3) 0.0310(15) Uani d . 1 . . O
O6 0.1748(9) 0.5596(9) 0.0618(3) 0.0261(13) Uani d . 1 . . O
O7 0.1781(9) 0.2084(9) -0.0129(3) 0.0282(13) Uani d . 1 . . O
H7A 0.1576 0.3224 -0.0291 0.034 Uiso calc R 1 . . H
H7B 0.0875 0.1206 -0.0315 0.034 Uiso d R 1 . . H
N 0.4906(10) 0.4853(11) 0.1587(4) 0.0230(15) Uani d . 1 . . N
C1 0.6957(12) 0.3993(14) 0.1572(5) 0.028(2) Uani d . 1 . . C
H1A 0.7326 0.3374 0.2007 0.033 Uiso calc R 1 . . H
H1B 0.7887 0.5094 0.1500 0.033 Uiso calc R 1 . . H
C2 0.7122(12) 0.2421(12) 0.1025(4) 0.0235(18) Uani d . 1 . . C
C3 0.4438(13) 0.5275(15) 0.2284(4) 0.0266(19) Uani d . 1 . . C
H3A 0.4934 0.6623 0.2409 0.032 Uiso calc R 1 . . H
H3B 0.5129 0.4292 0.2579 0.032 Uiso calc R 1 . . H
C4 0.2283(13) 0.5187(12) 0.2395(4) 0.0227(19) Uani d . 1 . . C
C5 0.4784(13) 0.6706(13) 0.1159(5) 0.0285(19) Uani d . 1 . . C
H5A 0.5686 0.6558 0.0798 0.034 Uiso calc R 1 . . H
H5B 0.5222 0.7875 0.1430 0.034 Uiso calc R 1 . . H
C6 0.2723(14) 0.7115(13) 0.0854(4) 0.0268(19) Uani d . 1 . . C

loop_
_atom_site_aniso_label
_atom_site_aniso_U_11
_atom_site_aniso_U_22
_atom_site_aniso_U_33
_atom_site_aniso_U_12
_atom_site_aniso_U_13
_atom_site_aniso_U_23
Er 0.0157(2) 0.0137(2) 0.0217(2) 0.00028(14) 0.00030(13) -0.00050(14)
O1 0.018(3) 0.033(3) 0.036(3) 0.002(3) 0.000(3) -0.009(3)
O2 0.017(3) 0.026(3) 0.040(3) 0.002(3) 0.005(3) -0.007(3)
O3 0.020(3) 0.034(4) 0.029(3) 0.001(3) 0.000(2) -0.004(3)
O4 0.028(3) 0.029(3) 0.025(3) -0.006(3) -0.002(3) -0.003(3)
O5 0.039(4) 0.020(3) 0.033(3) 0.002(3) -0.008(3) 0.001(3)
O6 0.035(4) 0.016(3) 0.026(3) 0.000(3) -0.009(3) 0.003(2)
O7 0.030(3) 0.027(3) 0.028(3) -0.003(3) 0.004(3) -0.003(3)
N 0.016(3) 0.023(4) 0.030(4) 0.000(3) 0.003(3) -0.005(3)
C1 0.016(4) 0.025(4) 0.042(5) 0.005(3) -0.004(4) -0.006(4)
C2 0.017(4) 0.022(4) 0.032(5) -0.001(4) 0.008(4) 0.001(4)
C3 0.021(4) 0.033(5) 0.026(4) 0.000(4) -0.002(4) -0.011(4)
C4 0.036(5) 0.016(4) 0.016(4) 0.000(4) -0.001(4) 0.002(3)
C5 0.028(5) 0.023(4) 0.034(5) -0.007(4) 0.001(4) -0.003(4)
C6 0.035(5) 0.019(5) 0.026(4) 0.001(4) 0.001(4) 0.001(3)

loop_
_atom_type_symbol
_atom_type_description
_atom_type_scat_dispersion_real
_atom_type_scat_dispersion_imag
_atom_type_scat_source
C C 0.0033 0.0016 'International Tables Vol C Tables 4.2.6.8 and 6.1.1.4'
H H 0.0000 0.0000 'International Tables Vol C Tables 4.2.6.8 and 6.1.1.4'
N N 0.0061 0.0033 'International Tables Vol C Tables 4.2.6.8 and 6.1.1.4'
O O 0.0106 0.0060 'International Tables Vol C Tables 4.2.6.8 and 6.1.1.4'
Er Er -0.2586 4.9576 'International Tables Vol C Tables 4.2.6.8 and 6.1.1.4'

loop_
_geom_angle_atom_site_label_1
_geom_angle_atom_site_label_2
_geom_angle_atom_site_label_3
_geom_angle_site_symmetry_1
_geom_angle_site_symmetry_3
_geom_angle
_geom_angle_publ_flag
O4 Er O1 2_545 . 86.3(2) yes
O5 Er O1 1_545 . 81.7(2) yes
O6 Er O1 . . 100.3(2) yes
O1 Er O2 . 1_455 151.1(2) yes
O4 Er O2 2_545 1_455 105.4(2) yes
O5 Er O2 1_545 1_455 75.9(2) yes
O6 Er O2 . 1_455 88.1(2) yes
O7 Er O2 . 1_455 77.7(2) yes
O1 Er O3 . . 130.5(2) yes
O2 Er O3 1_455 . 78.5(2) yes
O4 Er O3 2_545 . 73.2(2) yes
O5 Er O3 1_545 . 132.4(2) yes
O6 Er O3 . . 72.1(2) yes
O7 Er O3 . . 137.1(2) yes
O5 Er O4 1_545 2_545 75.8(2) yes
O4 Er O6 2_545 . 139.2(2) yes
O5 Er O6 1_545 . 144.8(2) yes
O1 Er O7 . . 78.7(2) yes
O4 Er O7 2_545 . 147.9(2) yes
O5 Er O7 1_545 . 74.1(2) yes
O6 Er O7 . . 71.9(2) yes
O1 Er N . . 66.2(2) yes
O2 Er N 1_455 . 141.8(2) yes
O3 Er N . . 65.3(2) yes
O4 Er N 2_545 . 76.3(2) yes
O5 Er N 1_545 . 138.4(2) yes
O6 Er N . . 70.2(2) yes
O7 Er N . . 121.3(2) yes
C2 O1 Er . . 125.9(5) no
C2 O2 Er . 1_655 146.9(6) no
C4 O3 Er . . 123.2(5) no
C4 O4 Er . 2 142.2(6) no
C6 O5 Er . 1_565 151.1(6) no
C6 O6 Er . . 121.0(5) no
Er O7 H7A . . 109.5 no
Er O7 H7B . . 121.0 no
H7A O7 H7B . . 109.1 no
C3 N C5 . . 112.3(7) no
C3 N C1 . . 110.0(7) no
C5 N C1 . . 108.5(7) no
C3 N Er . . 109.5(5) no
C5 N Er . . 105.7(5) no
C1 N Er . . 110.7(5) no
N C1 C2 . . 112.4(7) no
N C1 H1A . . 109.1 no
C2 C1 H1A . . 109.1 no
N C1 H1B . . 109.1 no
C2 C1 H1B . . 109.1 no
H1A C1 H1B . . 107.9 no
O1 C2 O2 . . 124.3(8) no
O1 C2 C1 . . 118.4(7) no
O2 C2 C1 . . 117.3(7) no
N C3 C4 . . 113.7(7) no
N C3 H3A . . 108.8 no
C4 C3 H3A . . 108.8 no
N C3 H3B . . 108.8 no
C4 C3 H3B . . 108.8 no
H3A C3 H3B . . 107.7 no
O4 C4 O3 . . 122.5(8) no
O4 C4 C3 . . 120.0(7) no
O3 C4 C3 . . 117.4(7) no
N C5 C6 . . 113.2(7) no
N C5 H5A . . 108.9 no
C6 C5 H5A . . 108.9 no
N C5 H5B . . 108.9 no
C6 C5 H5B . . 108.9 no
H5A C5 H5B . . 107.7 no
O5 C6 O6 . . 122.2(8) no
O5 C6 C5 . . 120.8(8) no
O6 C6 C5 . . 117.0(8) no

loop_
_geom_bond_atom_site_label_1
_geom_bond_atom_site_label_2
_geom_bond_site_symmetry_2
_geom_bond_distance
_geom_bond_publ_flag
Er O1 . 2.336(6) yes
Er O2 1_455 2.359(6) yes
Er O3 . 2.373(6) yes
Er O4 2_545 2.310(6) yes
Er O5 1_545 2.309(6) yes
Er O6 . 2.312(6) yes
Er O7 . 2.343(6) yes
Er N . 2.575(7) yes
O1 C2 . 1.253(10) no
O2 C2 . 1.271(10) no
O3 C4 . 1.275(10) no
O4 C4 . 1.254(10) no
O5 C6 . 1.252(10) no
O6 C6 . 1.264(10) no
O7 H7A . 0.8200 no
O7 H7B . 0.9000 no
N C3 . 1.459(11) no
N C5 . 1.479(11) no
N C1 . 1.492(10) no
C1 C2 . 1.502(11) no
C1 H1A . 0.9700 no
C1 H1B . 0.9700 no
C3 C4 . 1.480(12) no
C3 H3A . 0.9700 no
C3 H3B . 0.9700 no
C5 C6 . 1.502(13) no
C5 H5A . 0.9700 no
C5 H5B . 0.9700 no

loop_
_geom_hbond_atom_site_label_D
_geom_hbond_atom_site_label_H
_geom_hbond_atom_site_label_A
_geom_hbond_site_symmetry_A
_geom_hbond_distance_DH
_geom_hbond_distance_HA
_geom_hbond_distance_DA
_geom_hbond_angle_DHA
O7 H7B O2 3_655 0.90 2.30 2.983(8) 133
O7 H7B O5 3_565 0.90 2.15 2.912(9) 142
O7 H7A O6 3_565 0.82 2.42 2.932(9) 122
